data_7028664
loop_
_publ_author_name
'Hameury, Sophie'
'de Fr\'emont, Pierre'
'R Breuil, Pierre-Alain'
'Olivier-Bourbigou, H\'el\`ene'
'Braunstein, Pierre'

_publ_section_title
;
 Synthesis and characterization of oxygen-functionalised-NHC silver(i)
 complexes and NHC transmetallation to nickel(ii).
;
_journal_issue 12
_journal_name_full 'Dalton transactions (Cambridge, England : 2003)'
_journal_page_first 4700
_journal_page_last 4710
_journal_paper_doi 10.1039/c3dt52773e
_journal_volume 43
_journal_year 2014
_chemical_formula_moiety 'C34 H48 Ag N4 O2, C H2 Cl2, Cl'
_chemical_formula_sum 'C35 H50 Ag Cl3 N4 O2'
_chemical_formula_weight 773.01
_chemical_name_common '[(EtOH)DiPPIm]2AgCl'
_space_group_IT_number 15
_symmetry_cell_setting monoclinic
_symmetry_Int_Tables_number 15
_symmetry_space_group_name_Hall '-C 2yc'
_symmetry_space_group_name_H-M 'C 1 2/c 1'
_atom_sites_solution_hydrogens geom
_atom_sites_solution_primary direct
_atom_sites_solution_secondary difmap
_audit_creation_method SHELXL-97
_cell_angle_alpha 90.00
_cell_angle_beta 126.049(2)
_cell_angle_gamma 90.00
_cell_formula_units_Z 4
_cell_length_a 19.5798(5)
_cell_length_b 19.7314(9)
_cell_length_c 12.2390(5)
_cell_measurement_reflns_used 4086
_cell_measurement_temperature 173(2)
_cell_measurement_theta_max 27.485
_cell_measurement_theta_min 0.998
_cell_volume 3823.0(3)
_computing_cell_refinement 'HKL Scalepack (Otwinowski & Minor 1997)'
_computing_data_collection 'Collect (Bruker AXS BV, 1997-2004)'
_computing_data_reduction 'HKL Denzo and Scalepack (Otwinowski & Minor 1997)'
_computing_molecular_graphics 'Ortep-3 for Windows (Farrugia, 1997)'
_computing_publication_material 'WinGX publication routines (Farrugia, 1999)'
_computing_structure_refinement 'SHELXL-97 (Sheldrick, 2008)'
_computing_structure_solution 'Sir 92'
_diffrn_ambient_temperature 173(2)
_diffrn_detector_area_resol_mean 9
_diffrn_measured_fraction_theta_full 0.992
_diffrn_measured_fraction_theta_max 0.992
_diffrn_measurement_device_type KappaCCD
_diffrn_measurement_method 'CCD rotation images, thick slices'
_diffrn_radiation_monochromator graphite
_diffrn_radiation_probe x-ray
_diffrn_radiation_type MoK\a
_diffrn_radiation_wavelength 0.71073
_diffrn_reflns_av_R_equivalents 0.0251
_diffrn_reflns_av_unetI/netI 0.0420
_diffrn_reflns_limit_h_max 24
_diffrn_reflns_limit_h_min -24
_diffrn_reflns_limit_k_max 22
_diffrn_reflns_limit_k_min -24
_diffrn_reflns_limit_l_max 15
_diffrn_reflns_limit_l_min -15
_diffrn_reflns_number 6562
_diffrn_reflns_theta_full 25.99
_diffrn_reflns_theta_max 25.99
_diffrn_reflns_theta_min 1.65
_diffrn_source 'fine-focus sealed tube'
_exptl_absorpt_coefficient_mu 0.771
_exptl_absorpt_correction_T_max 0.911
_exptl_absorpt_correction_T_min 0.889
_exptl_absorpt_correction_type multi-scan
_exptl_absorpt_process_details 'R.H. Blessing, Acta Crystallogr., Sect A 1995, 51, 33-38.'
_exptl_crystal_colour Colorless
_exptl_crystal_density_diffrn 1.343
_exptl_crystal_density_method 'not measured'
_exptl_crystal_description Prism
_exptl_crystal_F_000 1608
_exptl_crystal_recrystallization_method 'DCM - Pentane'
_exptl_crystal_size_max 0.15
_exptl_crystal_size_mid 0.10
_exptl_crystal_size_min 0.10
_refine_diff_density_max 0.900
_refine_diff_density_min -0.723
_refine_diff_density_rms 0.126
_refine_ls_extinction_method none
_refine_ls_goodness_of_fit_ref 1.092
_refine_ls_hydrogen_treatment mixed
_refine_ls_matrix_type full
_refine_ls_number_parameters 214
_refine_ls_number_reflns 3734
_refine_ls_number_restraints 0
_refine_ls_restrained_S_all 1.092
_refine_ls_R_factor_all 0.0634
_refine_ls_R_factor_gt 0.0416
_refine_ls_shift/su_max 0.001
_refine_ls_shift/su_mean 0.000
_refine_ls_structure_factor_coef Fsqd
_refine_ls_weighting_details 'calc w=1/[\s^2^(Fo^2^)+(0.0928P)^2^+0.0000P] where P=(Fo^2^+2Fc^2^)/3'
_refine_ls_weighting_scheme calc
_refine_ls_wR_factor_gt 0.1213
_refine_ls_wR_factor_ref 0.1465
_reflns_number_gt 2805
_reflns_number_total 3734
_reflns_threshold_expression >2sigma(I)
_cod_data_source_file c3dt52773e.txt
_cod_data_source_block compound_4
_cod_original_sg_symbol_H-M 'C 2/c'
_cod_database_code 7028664

loop_
_symmetry_equiv_pos_as_xyz
'x, y, z'
'-x, y, -z+1/2'
'x+1/2, y+1/2, z'
'-x+1/2, y+1/2, -z+1/2'
'-x, -y, -z'
'x, -y, z-1/2'
'-x+1/2, -y+1/2, -z'
'x+1/2, -y+1/2, z-1/2'

loop_
_atom_site_label
_atom_site_type_symbol
_atom_site_fract_x
_atom_site_fract_y
_atom_site_fract_z
_atom_site_U_iso_or_equiv
_atom_site_adp_type
_atom_site_occupancy
_atom_site_symmetry_multiplicity
_atom_site_calc_flag
_atom_site_refinement_flags
_atom_site_disorder_group
Ag1 Ag 0.7500 0.2500 1.0000 0.03296(17) Uani 1 2 d S .
Cl1 Cl 1.0000 0.10541(8) 0.7500 0.0533(4) Uani 1 2 d S .
O1 O 0.8279(2) 0.09465(15) 0.6963(3) 0.0523(7) Uani 1 1 d . .
N2 N 0.77203(18) 0.09791(15) 1.0363(3) 0.0293(6) Uani 1 1 d . .
N1 N 0.76158(18) 0.12236(15) 0.8568(3) 0.0331(7) Uani 1 1 d . .
C6 C 0.7650(2) 0.10566(17) 1.1466(3) 0.0297(7) Uani 1 1 d . .
C2 C 0.7807(2) 0.03736(17) 0.9872(3) 0.0347(8) Uani 1 1 d . .
H008 H 0.7894 -0.0055 1.0248 0.042 Uiso 1 1 calc R .
C7 C 0.8375(2) 0.12163(17) 1.2759(3) 0.0348(8) Uani 1 1 d . .
C15 C 0.6084(2) 0.0788(2) 0.9783(4) 0.0452(10) Uani 1 1 d . .
H010 H 0.6220 0.0877 0.9143 0.054 Uiso 1 1 calc R .
C3 C 0.7740(2) 0.05337(19) 0.8751(3) 0.0376(8) Uani 1 1 d . .
H011 H 0.7771 0.0234 0.8195 0.045 Uiso 1 1 calc R .
C4 C 0.7460(3) 0.1602(2) 0.7419(4) 0.0447(9) Uani 1 1 d . .
H01A H 0.7318 0.2066 0.7474 0.054 Uiso 1 1 calc R .
H01B H 0.6976 0.1407 0.6594 0.054 Uiso 1 1 calc R .
C8 C 0.8267(3) 0.13099(19) 1.3780(4) 0.0434(9) Uani 1 1 d . .
H013 H 0.8732 0.1412 1.4652 0.052 Uiso 1 1 calc R .
C5 C 0.8190(3) 0.1609(2) 0.7336(4) 0.0502(10) Uani 1 1 d . .
H01C H 0.8093 0.1937 0.6668 0.060 Uiso 1 1 calc R .
H01D H 0.8702 0.1734 0.8204 0.060 Uiso 1 1 calc R .
C11 C 0.6851(2) 0.09899(19) 1.1182(4) 0.0365(8) Uani 1 1 d . .
C12 C 0.9239(2) 0.12833(19) 1.3055(4) 0.0402(9) Uani 1 1 d . .
H016 H 0.9173 0.1231 1.2201 0.048 Uiso 1 1 calc R .
C10 C 0.6784(2) 0.1090(2) 1.2235(4) 0.0437(9) Uani 1 1 d . .
H017 H 0.6260 0.1047 1.2077 0.052 Uiso 1 1 calc R .
C1 C 0.7605(2) 0.15065(17) 0.9559(3) 0.0304(7) Uani 1 1 d . .
C9 C 0.7480(3) 0.1252(2) 1.3510(4) 0.0470(10) Uani 1 1 d . .
H019 H 0.7419 0.1324 1.4199 0.056 Uiso 1 1 calc R .
C13 C 0.9831(3) 0.0726(2) 1.4015(4) 0.0601(12) Uani 1 1 d . .
H02A H 0.9578 0.0291 1.3643 0.090 Uiso 1 1 calc R .
H02B H 0.9927 0.0780 1.4874 0.090 Uiso 1 1 calc R .
H02C H 1.0359 0.0755 1.4130 0.090 Uiso 1 1 calc R .
C14 C 0.9615(3) 0.1986(2) 1.3627(5) 0.0609(12) Uani 1 1 d . .
H02D H 1.0163 0.2017 1.3811 0.091 Uiso 1 1 calc R .
H02E H 0.9666 0.2055 1.4449 0.091 Uiso 1 1 calc R .
H02F H 0.9252 0.2327 1.2981 0.091 Uiso 1 1 calc R .
C16 C 0.5295(3) 0.1197(3) 0.9320(5) 0.0652(13) Uani 1 1 d . .
H02G H 0.4837 0.1057 0.8426 0.098 Uiso 1 1 calc R .
H02H H 0.5405 0.1670 0.9313 0.098 Uiso 1 1 calc R .
H02I H 0.5145 0.1120 0.9930 0.098 Uiso 1 1 calc R .
C17 C 0.5919(3) 0.0033(2) 0.9740(5) 0.0665(13) Uani 1 1 d . .
H11A H 0.6421 -0.0214 1.0022 0.100 Uiso 1 1 calc R .
H11B H 0.5467 -0.0097 0.8835 0.100 Uiso 1 1 calc R .
H11C H 0.5765 -0.0068 1.0337 0.100 Uiso 1 1 calc R .
Cl2 Cl 0.92242(10) 0.31171(10) 0.61485(15) 0.1096(6) Uani 1 1 d . .
C18 C 1.0183(6) 0.2751(5) 0.7228(10) 0.058(2) Uani 0.50 1 d P -1
H18A H 1.0500 0.2788 0.6852 0.069 Uiso 0.50 1 calc PR -1
H18B H 1.0104 0.2273 0.7307 0.069 Uiso 0.50 1 calc PR -1
H1A H 0.877(3) 0.092(3) 0.710(5) 0.087 Uiso 1 1 d . .

loop_
_atom_site_aniso_label
_atom_site_aniso_U_11
_atom_site_aniso_U_22
_atom_site_aniso_U_33
_atom_site_aniso_U_23
_atom_site_aniso_U_13
_atom_site_aniso_U_12
Ag1 0.0526(3) 0.0215(2) 0.0335(3) 0.00307(15) 0.0301(2) 0.00272(14)
Cl1 0.0605(9) 0.0590(10) 0.0465(8) 0.000 0.0350(7) 0.000
O1 0.0724(19) 0.0501(19) 0.0556(17) -0.0097(14) 0.0495(16) -0.0054(15)
N2 0.0428(15) 0.0231(16) 0.0228(13) 0.0008(11) 0.0198(11) 0.0019(12)
N1 0.0471(17) 0.0296(17) 0.0259(14) 0.0026(12) 0.0233(13) 0.0041(12)
C6 0.049(2) 0.0192(17) 0.0275(16) 0.0031(14) 0.0259(15) 0.0004(14)
C2 0.0486(19) 0.0230(18) 0.0340(18) -0.0010(15) 0.0252(16) 0.0014(14)
C7 0.053(2) 0.0258(19) 0.0286(18) 0.0015(15) 0.0253(16) 0.0007(15)
C15 0.046(2) 0.054(3) 0.040(2) -0.0005(19) 0.0284(17) -0.0015(18)
C3 0.054(2) 0.031(2) 0.0310(18) -0.0023(16) 0.0268(17) 0.0028(16)
C4 0.066(2) 0.046(2) 0.0322(19) 0.0086(17) 0.0343(19) 0.0075(19)
C8 0.063(2) 0.038(2) 0.0294(19) -0.0015(16) 0.0278(17) -0.0027(18)
C5 0.077(3) 0.042(3) 0.047(2) 0.0009(19) 0.045(2) -0.005(2)
C11 0.052(2) 0.0267(19) 0.0363(19) 0.0079(16) 0.0294(17) 0.0075(16)
C12 0.049(2) 0.040(2) 0.0289(18) -0.0007(16) 0.0213(16) 0.0001(16)
C10 0.057(2) 0.043(2) 0.044(2) 0.0055(18) 0.0369(19) 0.0067(17)
C1 0.0438(19) 0.0255(18) 0.0230(16) 0.0010(14) 0.0203(15) -0.0008(14)
C9 0.080(3) 0.039(2) 0.044(2) 0.0065(19) 0.048(2) 0.007(2)
C13 0.070(3) 0.058(3) 0.052(2) 0.015(2) 0.036(2) 0.017(2)
C14 0.060(3) 0.050(3) 0.064(3) -0.015(2) 0.032(2) -0.014(2)
C16 0.056(3) 0.071(3) 0.059(3) 0.007(2) 0.028(2) 0.014(2)
C17 0.068(3) 0.054(3) 0.070(3) -0.013(2) 0.036(2) -0.013(2)
Cl2 0.1031(11) 0.1559(18) 0.0708(9) 0.0452(10) 0.0517(8) 0.0571(11)
C18 0.066(6) 0.049(5) 0.055(6) -0.006(5) 0.034(4) -0.008(4)

loop_
_atom_type_symbol
_atom_type_description
_atom_type_scat_dispersion_real
_atom_type_scat_dispersion_imag
_atom_type_scat_source
C C 0.0033 0.0016 'International Tables Vol C Tables 4.2.6.8 and 6.1.1.4'
H H 0.0000 0.0000 'International Tables Vol C Tables 4.2.6.8 and 6.1.1.4'
N N 0.0061 0.0033 'International Tables Vol C Tables 4.2.6.8 and 6.1.1.4'
O O 0.0106 0.0060 'International Tables Vol C Tables 4.2.6.8 and 6.1.1.4'
Cl Cl 0.1484 0.1585 'International Tables Vol C Tables 4.2.6.8 and 6.1.1.4'
Ag Ag -0.8971 1.1015 'International Tables Vol C Tables 4.2.6.8 and 6.1.1.4'

loop_
_geom_angle_atom_site_label_1
_geom_angle_atom_site_label_2
_geom_angle_atom_site_label_3
_geom_angle
_geom_angle_site_symmetry_1
_geom_angle_site_symmetry_3
C1 Ag1 C1 180.000(1) . 7_657
C5 O1 H1A 109(3) . .
C1 N2 C2 110.9(3) . .
C1 N2 C6 122.0(3) . .
C2 N2 C6 126.7(3) . .
C1 N1 C3 111.0(3) . .
C1 N1 C4 123.5(3) . .
C3 N1 C4 125.4(3) . .
C11 C6 C7 122.9(3) . .
C11 C6 N2 117.9(3) . .
C7 C6 N2 119.2(3) . .
C3 C2 N2 106.1(3) . .
C3 C2 H008 127.0 . .
N2 C2 H008 127.0 . .
C8 C7 C6 117.0(3) . .
C8 C7 C12 120.7(3) . .
C6 C7 C12 122.4(3) . .
C17 C15 C11 110.2(3) . .
C17 C15 C16 110.9(4) . .
C11 C15 C16 113.1(3) . .
C17 C15 H010 107.5 . .
C11 C15 H010 107.5 . .
C16 C15 H010 107.5 . .
C2 C3 N1 107.5(3) . .
C2 C3 H011 126.2 . .
N1 C3 H011 126.2 . .
N1 C4 C5 113.9(3) . .
N1 C4 H01A 108.8 . .
C5 C4 H01A 108.8 . .
N1 C4 H01B 108.8 . .
C5 C4 H01B 108.8 . .
H01A C4 H01B 107.7 . .
C9 C8 C7 120.7(4) . .
C9 C8 H013 119.6 . .
C7 C8 H013 119.6 . .
O1 C5 C4 108.4(3) . .
O1 C5 H01C 110.0 . .
C4 C5 H01C 110.0 . .
O1 C5 H01D 110.0 . .
C4 C5 H01D 110.0 . .
H01C C5 H01D 108.4 . .
C10 C11 C6 117.4(3) . .
C10 C11 C15 120.9(3) . .
C6 C11 C15 121.6(3) . .
C7 C12 C13 110.9(3) . .
C7 C12 C14 110.9(3) . .
C13 C12 C14 111.0(3) . .
C7 C12 H016 108.0 . .
C13 C12 H016 108.0 . .
C14 C12 H016 108.0 . .
C9 C10 C11 121.1(4) . .
C9 C10 H017 119.4 . .
C11 C10 H017 119.4 . .
N1 C1 N2 104.5(3) . .
N1 C1 Ag1 133.0(3) . .
N2 C1 Ag1 122.4(2) . .
C10 C9 C8 120.8(4) . .
C10 C9 H019 119.6 . .
C8 C9 H019 119.6 . .
C12 C13 H02A 109.5 . .
C12 C13 H02B 109.5 . .
H02A C13 H02B 109.5 . .
C12 C13 H02C 109.5 . .
H02A C13 H02C 109.5 . .
H02B C13 H02C 109.5 . .
C12 C14 H02D 109.5 . .
C12 C14 H02E 109.5 . .
H02D C14 H02E 109.5 . .
C12 C14 H02F 109.5 . .
H02D C14 H02F 109.5 . .
H02E C14 H02F 109.5 . .
C15 C16 H02G 109.5 . .
C15 C16 H02H 109.5 . .
H02G C16 H02H 109.5 . .
C15 C16 H02I 109.5 . .
H02G C16 H02I 109.5 . .
H02H C16 H02I 109.5 . .
C15 C17 H11A 109.5 . .
C15 C17 H11B 109.5 . .
H11A C17 H11B 109.5 . .
C15 C17 H11C 109.5 . .
H11A C17 H11C 109.5 . .
H11B C17 H11C 109.5 . .
C18 Cl2 C18 41.7(6) . 2_756
Cl2 C18 Cl2 113.4(6) . 2_756
Cl2 C18 H18A 108.9 . .
Cl2 C18 H18A 108.9 2_756 .
Cl2 C18 H18B 108.9 . .
Cl2 C18 H18B 108.9 2_756 .
H18A C18 H18B 107.7 . .

loop_
_geom_bond_atom_site_label_1
_geom_bond_atom_site_label_2
_geom_bond_distance
_geom_bond_site_symmetry_2
Ag1 C1 2.075(3) .
Ag1 C1 2.075(3) 7_657
O1 C5 1.428(5) .
O1 H1A 0.87(5) .
N2 C1 1.356(4) .
N2 C2 1.392(4) .
N2 C6 1.444(4) .
N1 C1 1.346(4) .
N1 C3 1.378(5) .
N1 C4 1.458(4) .
C6 C11 1.394(5) .
C6 C7 1.405(5) .
C2 C3 1.337(5) .
C2 H008 0.9300 .
C7 C8 1.396(5) .
C7 C12 1.514(5) .
C15 C17 1.519(6) .
C15 C11 1.523(5) .
C15 C16 1.527(6) .
C15 H010 0.9800 .
C3 H011 0.9300 .
C4 C5 1.492(6) .
C4 H01A 0.9700 .
C4 H01B 0.9700 .
C8 C9 1.378(6) .
C8 H013 0.9300 .
C5 H01C 0.9700 .
C5 H01D 0.9700 .
C11 C10 1.383(5) .
C12 C13 1.527(5) .
C12 C14 1.533(5) .
C12 H016 0.9800 .
C10 C9 1.375(6) .
C10 H017 0.9300 .
C9 H019 0.9300 .
C13 H02A 0.9600 .
C13 H02B 0.9600 .
C13 H02C 0.9600 .
C14 H02D 0.9600 .
C14 H02E 0.9600 .
C14 H02F 0.9600 .
C16 H02G 0.9600 .
C16 H02H 0.9600 .
C16 H02I 0.9600 .
C17 H11A 0.9600 .
C17 H11B 0.9600 .
C17 H11C 0.9600 .
Cl2 C18 1.694(10) .
Cl2 C18 1.761(9) 2_756
C18 Cl2 1.761(9) 2_756
C18 H18A 0.9700 .
C18 H18B 0.9700 .
